data_2230946
loop_
_publ_author_name
'Siddegowda, M. S.'
'Jasinski, Jerry P.'
'Golen, James A.'
'Yathirajan, H. S.'

_publ_section_title
;
 1-(5,5-Dioxido-10<i>H</i>-phenothiazin-10-yl)ethanone
;
_journal_coeditor_code YK2011
_journal_issue 7
_journal_name_full 'Acta Crystallographica Section E'
_journal_page_first o1702
_journal_paper_doi 10.1107/S1600536811021854
_journal_volume 67
_journal_year 2011
_chemical_formula_iupac 'C14 H11 N O3 S'
_chemical_formula_moiety 'C14 H11 N O3 S'
_chemical_formula_sum 'C14 H11 N O3 S'
_chemical_formula_weight 273.30
_chemical_name_systematic
;
1-(5,5-Dioxido-10<i>H</i>-phenothiazin-10-yl)ethanone
;
_space_group_IT_number 14
_symmetry_cell_setting monoclinic
_symmetry_space_group_name_Hall '-P 2ybc'
_symmetry_space_group_name_H-M 'P 1 21/c 1'
_atom_sites_solution_hydrogens geom
_atom_sites_solution_primary direct
_atom_sites_solution_secondary difmap
_audit_creation_method SHELXL-97
_cell_angle_alpha 90.00
_cell_angle_beta 92.142(4)
_cell_angle_gamma 90.00
_cell_formula_units_Z 4
_cell_length_a 12.5715(6)
_cell_length_b 8.7648(4)
_cell_length_c 11.5828(5)
_cell_measurement_reflns_used 3700
_cell_measurement_temperature 173(2)
_cell_measurement_theta_max 32.34
_cell_measurement_theta_min 3.30
_cell_volume 1275.38(10)
_computing_cell_refinement '<i>CrysAlisPRO</i> (Oxford Diffraction, 2010)'
_computing_data_collection '<i>CrysAlisPRO</i> (Oxford Diffraction, 2010)'
_computing_data_reduction '<i>CrysAlisRED</i> (Oxford Diffraction, 2010)'
_computing_molecular_graphics '<i>SHELXTL</i> (Sheldrick, 2008)'
_computing_publication_material '<i>SHELXTL</i> (Sheldrick, 2008)'
_computing_structure_refinement '<i>SHELXL97</i> (Sheldrick, 2008)'
_computing_structure_solution '<i>SHELXS97</i> (Sheldrick, 2008)'
_diffrn_ambient_temperature 173(2)
_diffrn_detector_area_resol_mean 16.1500
_diffrn_measured_fraction_theta_full 0.997
_diffrn_measured_fraction_theta_max 0.998
_diffrn_measurement_device_type 'Oxford Diffraction Xcalibur Eos Gemini'
_diffrn_measurement_method '\w scans'
_diffrn_radiation_monochromator graphite
_diffrn_radiation_source 'Enhance (Mo) X-ray Source'
_diffrn_radiation_type MoK\a
_diffrn_radiation_wavelength 0.71073
_diffrn_reflns_av_R_equivalents 0.0194
_diffrn_reflns_av_sigmaI/netI 0.0244
_diffrn_reflns_limit_h_max 15
_diffrn_reflns_limit_h_min -15
_diffrn_reflns_limit_k_max 10
_diffrn_reflns_limit_k_min -10
_diffrn_reflns_limit_l_max 13
_diffrn_reflns_limit_l_min -14
_diffrn_reflns_number 5342
_diffrn_reflns_theta_full 25.00
_diffrn_reflns_theta_max 26.37
_diffrn_reflns_theta_min 3.30
_exptl_absorpt_coefficient_mu 0.256
_exptl_absorpt_correction_T_max 0.9626
_exptl_absorpt_correction_T_min 0.9157
_exptl_absorpt_correction_type multi-scan
_exptl_absorpt_process_details
;
(CrysAlis RED; Oxford Diffraction, 2010)
;
_exptl_crystal_colour colorless
_exptl_crystal_density_diffrn 1.423
_exptl_crystal_density_method 'not measured'
_exptl_crystal_description block
_exptl_crystal_F_000 568
_exptl_crystal_size_max 0.35
_exptl_crystal_size_mid 0.15
_exptl_crystal_size_min 0.15
_refine_diff_density_max 0.260
_refine_diff_density_min -0.404
_refine_ls_extinction_method none
_refine_ls_goodness_of_fit_ref 1.015
_refine_ls_hydrogen_treatment constr
_refine_ls_matrix_type full
_refine_ls_number_parameters 173
_refine_ls_number_reflns 2597
_refine_ls_number_restraints 0
_refine_ls_restrained_S_all 1.015
_refine_ls_R_factor_all 0.0421
_refine_ls_R_factor_gt 0.0362
_refine_ls_shift/su_max 0.001
_refine_ls_shift/su_mean 0.000
_refine_ls_structure_factor_coef Fsqd
_refine_ls_weighting_details 'calc w=1/[\s^2^(Fo^2^)+(0.0596P)^2^+0.3216P] where P=(Fo^2^+2Fc^2^)/3'
_refine_ls_weighting_scheme calc
_refine_ls_wR_factor_gt 0.0979
_refine_ls_wR_factor_ref 0.1026
_reflns_number_gt 2263
_reflns_number_total 2597
_reflns_threshold_expression >2sigma(I)
_cod_data_source_file yk2011.cif
_cod_data_source_block I
_cod_original_sg_symbol_H-M 'P 21/c'
_cod_database_code 2230946
_cod_database_fobs_code 2230946

loop_
_symmetry_equiv_pos_as_xyz
'x, y, z'
'-x, y+1/2, -z+1/2'
'-x, -y, -z'
'x, -y-1/2, z-1/2'

loop_
_atom_site_type_symbol
_atom_site_label
_atom_site_fract_x
_atom_site_fract_y
_atom_site_fract_z
_atom_site_U_iso_or_equiv
_atom_site_adp_type
_atom_site_calc_flag
_atom_site_refinement_flags
_atom_site_occupancy
_atom_site_symmetry_multiplicity
_atom_site_disorder_assembly
_atom_site_disorder_group
S S1 0.27860(3) 0.53431(4) 0.88913(3) 0.03458(15) Uani d . 1 1 . .
O O1 0.18673(10) 0.57759(15) 0.95043(10) 0.0481(3) Uani d . 1 1 . .
O O2 0.34587(11) 0.41839(15) 0.93886(12) 0.0552(4) Uani d . 1 1 . .
O O3 0.14803(10) 0.98466(14) 0.75069(12) 0.0492(3) Uani d . 1 1 . .
N N1 0.22033(10) 0.75636(14) 0.71011(11) 0.0301(3) Uani d . 1 1 . .
C C1 0.35385(12) 0.69784(18) 0.86054(13) 0.0330(3) Uani d . 1 1 . .
C C2 0.44865(13) 0.7260(2) 0.92270(15) 0.0441(4) Uani d . 1 1 . .
H H2B 0.4745 0.6564 0.9801 0.053 Uiso calc R 1 1 . .
C C3 0.50395(14) 0.8569(2) 0.89904(17) 0.0521(5) Uani d . 1 1 . .
H H3A 0.5685 0.8793 0.9410 0.063 Uiso calc R 1 1 . .
C C4 0.46595(15) 0.9559(2) 0.81450(18) 0.0523(5) Uani d . 1 1 . .
H H4A 0.5045 1.0467 0.7999 0.063 Uiso calc R 1 1 . .
C C5 0.37288(14) 0.9262(2) 0.75021(15) 0.0415(4) Uani d . 1 1 . .
H H5A 0.3487 0.9941 0.6909 0.050 Uiso calc R 1 1 . .
C C6 0.31596(11) 0.79526(17) 0.77439(13) 0.0307(3) Uani d . 1 1 . .
C C7 0.21083(11) 0.60193(17) 0.67173(13) 0.0303(3) Uani d . 1 1 . .
C C8 0.18008(14) 0.5650(2) 0.55873(15) 0.0413(4) Uani d . 1 1 . .
H H8A 0.1651 0.6434 0.5038 0.050 Uiso calc R 1 1 . .
C C9 0.17142(16) 0.4131(2) 0.52666(16) 0.0486(5) Uani d . 1 1 . .
H H9A 0.1488 0.3881 0.4498 0.058 Uiso calc R 1 1 . .
C C10 0.19506(15) 0.2974(2) 0.60424(16) 0.0470(4) Uani d . 1 1 . .
H H10A 0.1866 0.1939 0.5814 0.056 Uiso calc R 1 1 . .
C C11 0.23104(13) 0.33228(18) 0.71510(15) 0.0388(4) Uani d . 1 1 . .
H H11A 0.2510 0.2536 0.7680 0.047 Uiso calc R 1 1 . .
C C12 0.23754(12) 0.48386(17) 0.74801(13) 0.0301(3) Uani d . 1 1 . .
C C13 0.13555(12) 0.85896(18) 0.70914(14) 0.0355(4) Uani d . 1 1 . .
C C14 0.03011(14) 0.8073(2) 0.65925(19) 0.0527(5) Uani d . 1 1 . .
H H14A -0.0254 0.8789 0.6816 0.079 Uiso calc R 1 1 . .
H H14B 0.0140 0.7054 0.6886 0.079 Uiso calc R 1 1 . .
H H14C 0.0326 0.8039 0.5748 0.079 Uiso calc R 1 1 . .

loop_
_atom_site_aniso_label
_atom_site_aniso_U_11
_atom_site_aniso_U_22
_atom_site_aniso_U_33
_atom_site_aniso_U_12
_atom_site_aniso_U_13
_atom_site_aniso_U_23
S1 0.0430(2) 0.0320(2) 0.0286(2) 0.00086(16) -0.00171(16) 0.00387(15)
O1 0.0580(8) 0.0502(7) 0.0371(6) -0.0057(6) 0.0143(6) -0.0048(6)
O2 0.0673(9) 0.0431(7) 0.0538(8) 0.0057(6) -0.0169(7) 0.0151(6)
O3 0.0556(8) 0.0313(6) 0.0604(8) 0.0070(5) -0.0022(6) -0.0060(6)
N1 0.0334(6) 0.0253(6) 0.0311(6) -0.0007(5) -0.0050(5) 0.0007(5)
C1 0.0332(7) 0.0339(8) 0.0319(8) 0.0001(6) -0.0005(6) -0.0033(6)
C2 0.0391(8) 0.0518(10) 0.0406(9) 0.0034(8) -0.0086(7) -0.0069(8)
C3 0.0363(9) 0.0687(13) 0.0509(11) -0.0097(9) -0.0056(8) -0.0147(10)
C4 0.0475(10) 0.0565(12) 0.0532(11) -0.0216(9) 0.0068(9) -0.0083(9)
C5 0.0473(9) 0.0389(9) 0.0385(9) -0.0100(7) 0.0036(7) 0.0000(7)
C6 0.0322(7) 0.0300(7) 0.0299(7) -0.0021(6) 0.0011(6) -0.0044(6)
C7 0.0310(7) 0.0268(7) 0.0330(8) -0.0024(6) -0.0006(6) -0.0009(6)
C8 0.0534(10) 0.0380(9) 0.0321(8) -0.0081(8) -0.0040(7) 0.0014(7)
C9 0.0667(12) 0.0443(10) 0.0346(9) -0.0121(9) -0.0004(8) -0.0097(8)
C10 0.0620(11) 0.0310(9) 0.0485(10) -0.0071(8) 0.0104(9) -0.0115(8)
C11 0.0467(9) 0.0269(8) 0.0432(9) 0.0013(7) 0.0080(7) -0.0001(7)
C12 0.0326(7) 0.0280(7) 0.0297(7) 0.0006(6) 0.0031(6) -0.0008(6)
C13 0.0401(8) 0.0311(8) 0.0351(8) 0.0023(6) 0.0018(6) 0.0060(7)
C14 0.0363(9) 0.0519(11) 0.0697(13) 0.0035(8) -0.0019(9) 0.0010(10)

loop_
_atom_type_symbol
_atom_type_description
_atom_type_scat_dispersion_real
_atom_type_scat_dispersion_imag
_atom_type_scat_source
C C 0.0033 0.0016 'International Tables Vol C Tables 4.2.6.8 and 6.1.1.4'
H H 0.0000 0.0000 'International Tables Vol C Tables 4.2.6.8 and 6.1.1.4'
N N 0.0061 0.0033 'International Tables Vol C Tables 4.2.6.8 and 6.1.1.4'
O O 0.0106 0.0060 'International Tables Vol C Tables 4.2.6.8 and 6.1.1.4'
S S 0.1246 0.1234 'International Tables Vol C Tables 4.2.6.8 and 6.1.1.4'

loop_
_geom_angle_atom_site_label_1
_geom_angle_atom_site_label_2
_geom_angle_atom_site_label_3
_geom_angle_site_symmetry_1
_geom_angle_site_symmetry_3
_geom_angle
_geom_angle_publ_flag
O2 S1 O1 . . 117.73(8) ?
O2 S1 C12 . . 110.23(8) ?
O1 S1 C12 . . 108.36(7) ?
O2 S1 C1 . . 109.97(8) ?
O1 S1 C1 . . 109.16(7) ?
C12 S1 C1 . . 99.91(7) ?
C13 N1 C7 . . 123.62(12) ?
C13 N1 C6 . . 118.52(13) ?
C7 N1 C6 . . 116.52(12) ?
C6 C1 C2 . . 121.92(15) ?
C6 C1 S1 . . 117.79(11) ?
C2 C1 S1 . . 120.29(13) ?
C3 C2 C1 . . 118.35(17) ?
C3 C2 H2B . . 120.8 ?
C1 C2 H2B . . 120.8 ?
C2 C3 C4 . . 120.13(17) ?
C2 C3 H3A . . 119.9 ?
C4 C3 H3A . . 119.9 ?
C3 C4 C5 . . 121.69(17) ?
C3 C4 H4A . . 119.2 ?
C5 C4 H4A . . 119.2 ?
C6 C5 C4 . . 118.54(17) ?
C6 C5 H5A . . 120.7 ?
C4 C5 H5A . . 120.7 ?
C1 C6 C5 . . 119.33(14) ?
C1 C6 N1 . . 119.19(13) ?
C5 C6 N1 . . 121.45(14) ?
C8 C7 C12 . . 118.45(14) ?
C8 C7 N1 . . 122.08(14) ?
C12 C7 N1 . . 119.41(13) ?
C9 C8 C7 . . 119.52(16) ?
C9 C8 H8A . . 120.2 ?
C7 C8 H8A . . 120.2 ?
C10 C9 C8 . . 121.26(16) ?
C10 C9 H9A . . 119.4 ?
C8 C9 H9A . . 119.4 ?
C11 C10 C9 . . 119.88(16) ?
C11 C10 H10A . . 120.1 ?
C9 C10 H10A . . 120.1 ?
C10 C11 C12 . . 118.89(16) ?
C10 C11 H11A . . 120.6 ?
C12 C11 H11A . . 120.6 ?
C11 C12 C7 . . 121.87(15) ?
C11 C12 S1 . . 120.77(12) ?
C7 C12 S1 . . 117.36(11) ?
O3 C13 N1 . . 119.75(15) ?
O3 C13 C14 . . 121.93(15) ?
N1 C13 C14 . . 118.29(14) ?
C13 C14 H14A . . 109.5 ?
C13 C14 H14B . . 109.5 ?
H14A C14 H14B . . 109.5 ?
C13 C14 H14C . . 109.5 ?
H14A C14 H14C . . 109.5 ?
H14B C14 H14C . . 109.5 ?

loop_
_geom_bond_atom_site_label_1
_geom_bond_atom_site_label_2
_geom_bond_site_symmetry_2
_geom_bond_distance
_geom_bond_publ_flag
S1 O2 . 1.4292(13) ?
S1 O1 . 1.4294(13) ?
S1 C12 . 1.7524(16) ?
S1 C1 . 1.7557(16) ?
O3 C13 . 1.210(2) ?
N1 C13 . 1.394(2) ?
N1 C7 . 1.4283(19) ?
N1 C6 . 1.4314(19) ?
C1 C6 . 1.384(2) ?
C1 C2 . 1.391(2) ?
C2 C3 . 1.374(3) ?
C2 H2B . 0.9500 ?
C3 C4 . 1.380(3) ?
C3 H3A . 0.9500 ?
C4 C5 . 1.388(3) ?
C4 H4A . 0.9500 ?
C5 C6 . 1.387(2) ?
C5 H5A . 0.9500 ?
C7 C8 . 1.389(2) ?
C7 C12 . 1.394(2) ?
C8 C9 . 1.386(2) ?
C8 H8A . 0.9500 ?
C9 C10 . 1.380(3) ?
C9 H9A . 0.9500 ?
C10 C11 . 1.380(2) ?
C10 H10A . 0.9500 ?
C11 C12 . 1.384(2) ?
C11 H11A . 0.9500 ?
C13 C14 . 1.496(2) ?
C14 H14A . 0.9800 ?
C14 H14B . 0.9800 ?
C14 H14C . 0.9800 ?

loop_
_geom_hbond_atom_site_label_D
_geom_hbond_atom_site_label_H
_geom_hbond_atom_site_label_A
_geom_hbond_site_symmetry_A
_geom_hbond_distance_DH
_geom_hbond_distance_HA
_geom_hbond_distance_DA
_geom_hbond_angle_DHA
C2 H2B O2 3_667 0.95 2.50 3.246(2) 135
C8 H8A O1 4_575 0.95 2.54 3.376(2) 147
C9 H9A O3 4_575 0.95 2.56 3.322(2) 137

loop_
_geom_torsion_atom_site_label_1
_geom_torsion_atom_site_label_2
_geom_torsion_atom_site_label_3
_geom_torsion_atom_site_label_4
_geom_torsion_site_symmetry_1
_geom_torsion_site_symmetry_2
_geom_torsion_site_symmetry_3
_geom_torsion_site_symmetry_4
_geom_torsion
_geom_torsion_publ_flag
O2 S1 C1 C6 . . . . 154.78(12) ?
O1 S1 C1 C6 . . . . -74.65(14) ?
C12 S1 C1 C6 . . . . 38.88(13) ?
O2 S1 C1 C2 . . . . -24.71(16) ?
O1 S1 C1 C2 . . . . 105.85(14) ?
C12 S1 C1 C2 . . . . -140.62(14) ?
C6 C1 C2 C3 . . . . 1.8(3) ?
S1 C1 C2 C3 . . . . -178.75(14) ?
C1 C2 C3 C4 . . . . -0.8(3) ?
C2 C3 C4 C5 . . . . -1.0(3) ?
C3 C4 C5 C6 . . . . 1.7(3) ?
C2 C1 C6 C5 . . . . -1.1(2) ?
S1 C1 C6 C5 . . . . 179.43(12) ?
C2 C1 C6 N1 . . . . 177.23(14) ?
S1 C1 C6 N1 . . . . -2.26(19) ?
C4 C5 C6 C1 . . . . -0.6(2) ?
C4 C5 C6 N1 . . . . -178.90(15) ?
C13 N1 C6 C1 . . . . 122.59(15) ?
C7 N1 C6 C1 . . . . -44.68(19) ?
C13 N1 C6 C5 . . . . -59.1(2) ?
C7 N1 C6 C5 . . . . 133.59(15) ?
C13 N1 C7 C8 . . . . 61.5(2) ?
C6 N1 C7 C8 . . . . -131.99(15) ?
C13 N1 C7 C12 . . . . -121.42(16) ?
C6 N1 C7 C12 . . . . 45.13(19) ?
C12 C7 C8 C9 . . . . 3.4(2) ?
N1 C7 C8 C9 . . . . -179.49(16) ?
C7 C8 C9 C10 . . . . -1.5(3) ?
C8 C9 C10 C11 . . . . -1.9(3) ?
C9 C10 C11 C12 . . . . 3.3(3) ?
C10 C11 C12 C7 . . . . -1.3(2) ?
C10 C11 C12 S1 . . . . 177.93(13) ?
C8 C7 C12 C11 . . . . -2.0(2) ?
N1 C7 C12 C11 . . . . -179.24(14) ?
C8 C7 C12 S1 . . . . 178.73(12) ?
N1 C7 C12 S1 . . . . 1.50(18) ?
O2 S1 C12 C11 . . . . 26.68(16) ?
O1 S1 C12 C11 . . . . -103.47(14) ?
C1 S1 C12 C11 . . . . 142.39(13) ?
O2 S1 C12 C7 . . . . -154.06(12) ?
O1 S1 C12 C7 . . . . 75.79(13) ?
C1 S1 C12 C7 . . . . -38.35(13) ?
C7 N1 C13 O3 . . . . 174.72(15) ?
C6 N1 C13 O3 . . . . 8.4(2) ?
C7 N1 C13 C14 . . . . -3.5(2) ?
C6 N1 C13 C14 . . . . -169.76(14) ?

loop_
_cod_related_entry_id
_cod_related_entry_database
_cod_related_entry_code
1 ChemSpider 306629
